data_7007522
loop_
_publ_author_name
'Wu, Chuan-De'
'Lin, Wenbin'

_publ_section_title
;
 Homochiral porous solids based on 1D coordination polymers built from
 46-membered macrocycles.
;
_journal_issue 38
_journal_name_full 'Dalton transactions (Cambridge, England : 2003)'
_journal_page_first 4563
_journal_page_last 4569
_journal_paper_doi 10.1039/b606817k
_journal_year 2006
_chemical_formula_sum 'C171 H189 Cl4 Cu2 N9 O36'
_chemical_formula_weight 3215.19
_chemical_name_systematic
;
?
;
_space_group_IT_number 20
_symmetry_cell_setting orthorhombic
_symmetry_space_group_name_Hall 'C 2c 2'
_symmetry_space_group_name_H-M 'C 2 2 21'
_atom_sites_solution_hydrogens geom
_atom_sites_solution_primary direct
_atom_sites_solution_secondary difmap
_audit_creation_method SHELXL-97
_cell_angle_alpha 90.00
_cell_angle_beta 90.00
_cell_angle_gamma 90.00
_cell_formula_units_Z 4
_cell_length_a 18.6113(8)
_cell_length_b 32.2357(8)
_cell_length_c 38.176(2)
_cell_measurement_temperature 173(2)
_cell_measurement_theta_max 20.50
_cell_measurement_theta_min 2.04
_cell_volume 22903.6(17)
_computing_cell_refinement 'Siemens SMART & SAINT'
_computing_data_collection 'Siemens SMART'
_computing_data_reduction 'Siemens XPREP'
_computing_structure_refinement 'Siemens SHELXTL'
_computing_structure_solution 'Siemens SHELXTL'
_diffrn_ambient_temperature 173(2)
_diffrn_measured_fraction_theta_full 0.989
_diffrn_measured_fraction_theta_max 0.989
_diffrn_radiation_monochromator graphite
_diffrn_radiation_source 'fine-focus sealed tube'
_diffrn_radiation_type MoK\a
_diffrn_radiation_wavelength 0.71073
_diffrn_reflns_av_R_equivalents 0.1858
_diffrn_reflns_av_sigmaI/netI 0.1320
_diffrn_reflns_limit_h_max 18
_diffrn_reflns_limit_h_min -18
_diffrn_reflns_limit_k_max 31
_diffrn_reflns_limit_k_min -31
_diffrn_reflns_limit_l_max 37
_diffrn_reflns_limit_l_min -37
_diffrn_reflns_number 37513
_diffrn_reflns_theta_full 20.50
_diffrn_reflns_theta_max 20.50
_diffrn_reflns_theta_min 2.04
_diffrn_standards_decay_% 0
_diffrn_standards_interval_count 0
_diffrn_standards_interval_time .
_diffrn_standards_number 0
_exptl_absorpt_coefficient_mu 0.288
_exptl_absorpt_correction_T_max 1.0000
_exptl_absorpt_correction_T_min 0.3420
_exptl_absorpt_correction_type empirical
_exptl_absorpt_process_details 'SADABS (Sheldrick, 1996)'
_exptl_crystal_colour Brown
_exptl_crystal_density_diffrn 0.932
_exptl_crystal_density_method 'not measured'
_exptl_crystal_description Bloc
_exptl_crystal_F_000 6768
_exptl_crystal_size_max 0.60
_exptl_crystal_size_mid 0.30
_exptl_crystal_size_min 0.20
_refine_diff_density_max 0.361
_refine_diff_density_min -0.505
_refine_diff_density_rms 0.061
_refine_ls_abs_structure_details 'Flack H D (1983), Acta Cryst. A39, 876-881'
_refine_ls_abs_structure_Flack 0.04(4)
_refine_ls_extinction_method none
_refine_ls_goodness_of_fit_ref 1.051
_refine_ls_hydrogen_treatment constr
_refine_ls_matrix_type full
_refine_ls_number_parameters 990
_refine_ls_number_reflns 11403
_refine_ls_number_restraints 31
_refine_ls_restrained_S_all 1.051
_refine_ls_R_factor_all 0.2149
_refine_ls_R_factor_gt 0.1435
_refine_ls_shift/su_max 0.003
_refine_ls_shift/su_mean 0.000
_refine_ls_structure_factor_coef Fsqd
_refine_ls_weighting_details 'calc w=1/[\s^2^(Fo^2^)+(0.0561P)^2^+197.5582P] where P=(Fo^2^+2Fc^2^)/3'
_refine_ls_weighting_scheme calc
_refine_ls_wR_factor_gt 0.2780
_refine_ls_wR_factor_ref 0.3087
_reflns_number_gt 6633
_reflns_number_total 11403
_reflns_threshold_expression >2sigma(I)
_cod_data_source_file b606817k.txt
_cod_data_source_block new2
_cod_original_cell_volume 22903.8(16)
_cod_original_sg_symbol_H-M C222(1)
_cod_database_code 7007522

loop_
_symmetry_equiv_pos_as_xyz
'x, y, z'
'-x, -y, z+1/2'
'-x, y, -z+1/2'
'x, -y, -z'
'x+1/2, y+1/2, z'
'-x+1/2, -y+1/2, z+1/2'
'-x+1/2, y+1/2, -z+1/2'
'x+1/2, -y+1/2, -z'

loop_
_atom_site_label
_atom_site_type_symbol
_atom_site_fract_x
_atom_site_fract_y
_atom_site_fract_z
_atom_site_U_iso_or_equiv
_atom_site_adp_type
_atom_site_occupancy
_atom_site_symmetry_multiplicity
_atom_site_calc_flag
_atom_site_refinement_flags
_atom_site_disorder_assembly
_atom_site_disorder_group
Cu1 Cu 1.0000 -0.28477(12) 0.7500 0.1022(12) Uani 1 2 d S . .
Cu2 Cu 1.36369(14) 0.5000 -0.5000 0.1066(11) Uani 1 2 d S . .
O1 O 0.4800(4) -0.2078(5) 0.4571(2) 0.121(5) Uani 1 1 d . . .
O2 O 0.5174(4) -0.2979(4) 0.4488(3) 0.115(5) Uani 1 1 d . . .
O3 O 1.0000 -0.3561(7) 0.7500 0.139(7) Uani 1 2 d S . .
O4 O 0.8394(7) 0.2412(6) -0.2972(4) 0.137(5) Uani 1 1 d . . .
O5 O 0.8861(8) 0.3036(5) -0.2517(3) 0.158(6) Uani 1 1 d . . .
N1 N 0.9226(7) -0.2823(6) 0.7126(3) 0.098(4) Uani 1 1 d . . .
N2 N 0.0721(7) -0.2811(6) 0.7106(3) 0.097(4) Uani 1 1 d . . .
N3 N 1.2913(7) 0.4746(4) -0.4704(4) 0.102(5) Uani 1 1 d . . .
N4 N 0.4372(8) 0.4750(5) -0.4692(5) 0.128(6) Uani 1 1 d . . .
C1 C 0.9172(10) -0.2496(6) 0.6910(5) 0.107(6) Uiso 1 1 d . . .
H1A H 0.9502 -0.2271 0.6921 0.128 Uiso 1 1 calc R . .
C2 C 0.8582(10) -0.2501(8) 0.6658(4) 0.112(7) Uani 1 1 d . . .
H2A H 0.8529 -0.2282 0.6493 0.135 Uiso 1 1 calc R . .
C3 C 0.8113(9) -0.2822(9) 0.6661(5) 0.114(8) Uani 1 1 d . . .
C4 C 0.8170(12) -0.3130(8) 0.6886(5) 0.137(9) Uani 1 1 d . . .
H4A H 0.7813 -0.3341 0.6886 0.164 Uiso 1 1 calc R . .
C5 C 0.8714(10) -0.3157(8) 0.7115(3) 0.135(9) Uani 1 1 d . . .
H5A H 0.8761 -0.3391 0.7265 0.162 Uiso 1 1 calc R . .
C6 C 0.7542(9) -0.2819(9) 0.6339(6) 0.134(8) Uani 1 1 d . . .
H6A H 0.7229 -0.3050 0.6316 0.161 Uiso 1 1 calc R . .
C7 C 0.7486(9) -0.2519(8) 0.6109(5) 0.117(8) Uani 1 1 d . . .
H7A H 0.7820 -0.2296 0.6124 0.141 Uiso 1 1 calc R . .
C8 C 0.6920(8) -0.2502(8) 0.5820(6) 0.112(7) Uani 1 1 d . . .
C9 C 0.6950(9) -0.2211(8) 0.5579(5) 0.130(8) Uani 1 1 d . . .
H9A H 0.7340 -0.2022 0.5573 0.156 Uiso 1 1 calc R . .
C10 C 0.6414(8) -0.2186(8) 0.5341(5) 0.105(6) Uani 1 1 d . . .
C11 C 0.6456(9) -0.1839(8) 0.5098(5) 0.129(8) Uani 1 1 d . . .
H11A H 0.6833 -0.1642 0.5114 0.154 Uiso 1 1 calc R . .
C12 C 0.5919(9) -0.1806(7) 0.4838(4) 0.116(7) Uani 1 1 d . . .
H12A H 0.5921 -0.1576 0.4682 0.139 Uiso 1 1 calc R . .
C13 C 0.5331(10) -0.2139(7) 0.4804(5) 0.110(6) Uiso 1 1 d . . .
C14 C 0.5297(7) -0.2447(7) 0.5024(4) 0.099(5) Uani 1 1 d . . .
C15 C 0.5863(8) -0.2475(7) 0.5309(5) 0.097(6) Uani 1 1 d . . .
C16 C 0.5850(8) -0.2834(8) 0.5555(4) 0.113(7) Uani 1 1 d . . .
H16A H 0.5492 -0.3043 0.5541 0.136 Uiso 1 1 calc R . .
C17 C 0.6378(9) -0.2844(7) 0.5801(4) 0.124(7) Uani 1 1 d . . .
H17A H 0.6403 -0.3069 0.5961 0.148 Uiso 1 1 calc R . .
C18 C 0.4964(14) -0.1790(9) 0.4271(4) 0.202(13) Uani 1 1 d . . .
H18A H 0.5438 -0.1850 0.4165 0.243 Uiso 1 1 calc R . .
H18B H 0.4942 -0.1495 0.4343 0.243 Uiso 1 1 calc R . .
C19 C 0.4301(10) -0.1916(8) 0.4010(4) 0.164(10) Uani 1 1 d . . .
H19A H 0.4318 -0.1742 0.3800 0.247 Uiso 1 1 calc R . .
H19B H 0.3843 -0.1873 0.4131 0.247 Uiso 1 1 calc R . .
H19C H 0.4346 -0.2208 0.3943 0.247 Uiso 1 1 calc R . .
C20 C 0.5594(10) -0.2914(8) 0.3901(4) 0.154(9) Uani 1 1 d . . .
H20A H 0.5510 -0.2995 0.3657 0.232 Uiso 1 1 calc R . .
H20B H 0.6073 -0.3006 0.3974 0.232 Uiso 1 1 calc R . .
H20C H 0.5564 -0.2611 0.3921 0.232 Uiso 1 1 calc R . .
C21 C 0.5000(10) -0.3123(7) 0.4148(5) 0.133(7) Uani 1 1 d . . .
H21A H 0.4511 -0.3035 0.4079 0.160 Uiso 1 1 calc R . .
H21B H 0.5029 -0.3430 0.4136 0.160 Uiso 1 1 calc R . .
C22 C 0.4677(8) -0.2748(5) 0.5031(4) 0.085(5) Uani 1 1 d . . .
C23 C 0.4133(7) -0.2775(6) 0.5285(4) 0.083(5) Uani 1 1 d . . .
C24 C 0.4129(9) -0.2505(7) 0.5601(4) 0.117(7) Uani 1 1 d . . .
H24A H 0.4501 -0.2309 0.5641 0.140 Uiso 1 1 calc R . .
C25 C 0.3600(9) -0.2547(6) 0.5822(4) 0.102(6) Uani 1 1 d . . .
H25A H 0.3611 -0.2375 0.6024 0.122 Uiso 1 1 calc R . .
C26 C 0.3032(9) -0.2810(8) 0.5792(4) 0.111(7) Uani 1 1 d . . .
C27 C 0.3029(7) -0.3067(7) 0.5522(5) 0.106(7) Uani 1 1 d . . .
H27A H 0.2657 -0.3268 0.5506 0.127 Uiso 1 1 calc R . .
C28 C 0.3585(8) -0.3053(7) 0.5242(4) 0.097(6) Uani 1 1 d . . .
C29 C 0.3534(7) -0.3320(6) 0.4959(4) 0.102(6) Uani 1 1 d . . .
H29A H 0.3152 -0.3515 0.4946 0.122 Uiso 1 1 calc R . .
C30 C 0.4070(8) -0.3302(7) 0.4681(4) 0.124(8) Uani 1 1 d . . .
H30A H 0.4055 -0.3476 0.4480 0.149 Uiso 1 1 calc R . .
C31 C 0.4608(8) -0.3005(8) 0.4737(4) 0.120(8) Uani 1 1 d . . .
C32 C 0.2430(9) -0.2875(7) 0.6047(4) 0.113(7) Uani 1 1 d . . .
H32A H 0.2090 -0.3089 0.6003 0.136 Uiso 1 1 calc R . .
C33 C 0.2361(9) -0.2654(9) 0.6318(6) 0.155(10) Uani 1 1 d D . .
H33A H 0.2684 -0.2431 0.6359 0.186 Uiso 1 1 calc R . .
C34 C 0.0776(9) -0.3098(5) 0.6840(4) 0.091(5) Uiso 1 1 d . . .
H34A H 0.0463 -0.3331 0.6844 0.109 Uiso 1 1 calc R . .
C35 C 0.1263(9) -0.3067(7) 0.6567(4) 0.105(6) Uani 1 1 d . . .
H35A H 0.1262 -0.3257 0.6378 0.126 Uiso 1 1 calc R . .
C36 C 0.1747(9) -0.2745(8) 0.6585(4) 0.114(7) Uani 1 1 d D . .
C37 C 0.1691(10) -0.2443(6) 0.6860(5) 0.114(6) Uiso 1 1 d . . .
H37A H 0.2004 -0.2210 0.6861 0.137 Uiso 1 1 calc R . .
C38 C 0.1193(9) -0.2486(7) 0.7122(4) 0.122(7) Uani 1 1 d . . .
H38A H 0.1176 -0.2293 0.7310 0.146 Uiso 1 1 calc R . .
C39 C 1.2391(11) 0.4949(8) -0.4574(6) 0.150(9) Uani 1 1 d D . .
H39A H 1.2354 0.5239 -0.4618 0.180 Uiso 1 1 calc R . .
C40 C 1.1820(11) 0.4734(10) -0.4345(4) 0.148(9) Uani 1 1 d D . .
H40A H 1.1458 0.4903 -0.4243 0.178 Uiso 1 1 calc R . .
C41 C 1.1796(18) 0.4344(7) -0.4283(9) 0.177(15) Uani 1 1 d . . .
C42 C 1.2434(13) 0.4113(7) -0.4428(9) 0.205(15) Uani 1 1 d . . .
H42A H 1.2508 0.3827 -0.4380 0.247 Uiso 1 1 calc R . .
C43 C 1.2896(9) 0.4330(6) -0.4628(5) 0.125(8) Uani 1 1 d . . .
H43A H 1.3267 0.4171 -0.4734 0.150 Uiso 1 1 calc R . .
C44 C 1.1235(9) 0.4156(7) -0.4085(5) 0.102(6) Uani 1 1 d . . .
H44A H 1.0904 0.4345 -0.3983 0.123 Uiso 1 1 calc R . .
C45 C 1.1114(10) 0.3806(7) -0.4027(4) 0.100(6) Uani 1 1 d . . .
H45A H 1.1429 0.3622 -0.4147 0.120 Uiso 1 1 calc R . .
C46 C 1.0582(10) 0.3588(10) -0.3809(5) 0.116(8) Uani 1 1 d . . .
C47 C 1.0516(10) 0.3140(10) -0.3781(5) 0.129(9) Uani 1 1 d . . .
H47A H 1.0850 0.2968 -0.3902 0.155 Uiso 1 1 calc R . .
C48 C 0.9995(10) 0.2961(7) -0.3589(4) 0.092(5) Uani 1 1 d . . .
C49 C 0.9964(11) 0.2509(7) -0.3541(4) 0.099(5) Uani 1 1 d . . .
H49A H 1.0323 0.2345 -0.3652 0.118 Uiso 1 1 calc R . .
C50 C 0.9458(12) 0.2311(8) -0.3351(4) 0.121(8) Uani 1 1 d . . .
H50A H 0.9457 0.2017 -0.3334 0.145 Uiso 1 1 calc R . .
C51 C 0.8921(12) 0.2552(11) -0.3173(5) 0.124(9) Uani 1 1 d . . .
C52 C 0.8957(10) 0.2970(10) -0.3213(5) 0.112(8) Uani 1 1 d . . .
C53 C 0.9466(9) 0.3229(8) -0.3404(4) 0.094(6) Uani 1 1 d . . .
C54 C 0.9532(10) 0.3656(7) -0.3442(4) 0.098(6) Uani 1 1 d . . .
H54A H 0.9199 0.3834 -0.3327 0.117 Uiso 1 1 calc R . .
C55 C 1.0081(11) 0.3830(8) -0.3647(4) 0.129(7) Uani 1 1 d . . .
H55A H 1.0103 0.4123 -0.3674 0.154 Uiso 1 1 calc R . .
C56 C 0.8444(12) 0.1987(9) -0.2916(6) 0.175(11) Uani 1 1 d . . .
H56A H 0.8906 0.1923 -0.2799 0.210 Uiso 1 1 calc R . .
H56B H 0.8437 0.1841 -0.3144 0.210 Uiso 1 1 calc R . .
C57 C 0.7837(11) 0.1836(8) -0.2694(6) 0.178(10) Uani 1 1 d . . .
H57A H 0.7902 0.1540 -0.2644 0.266 Uiso 1 1 calc R . .
H57B H 0.7382 0.1878 -0.2819 0.266 Uiso 1 1 calc R . .
H57C H 0.7829 0.1992 -0.2473 0.266 Uiso 1 1 calc R . .
C58 C 0.8372(14) 0.2711(10) -0.1961(6) 0.220(18) Uani 1 1 d . . .
H58A H 0.8386 0.2726 -0.1705 0.331 Uiso 1 1 calc R . .
H58B H 0.8502 0.2431 -0.2038 0.331 Uiso 1 1 calc R . .
H58C H 0.7886 0.2777 -0.2043 0.331 Uiso 1 1 calc R . .
C59 C 0.8852(16) 0.2993(12) -0.2099(4) 0.241(19) Uani 1 1 d . . .
H59A H 0.9341 0.2914 -0.2021 0.289 Uiso 1 1 calc R . .
H59B H 0.8745 0.3269 -0.1998 0.289 Uiso 1 1 calc R . .
C60 C 0.8281(11) 0.3240(9) -0.2657(4) 0.133(9) Uani 1 1 d . . .
C61 C 0.7763(13) 0.3467(9) -0.2493(6) 0.147(9) Uani 1 1 d . . .
H61A H 0.7767 0.3488 -0.2245 0.176 Uiso 1 1 calc R . .
C62 C 0.7252(15) 0.3662(8) -0.2675(7) 0.165(10) Uani 1 1 d . . .
H62A H 0.6887 0.3809 -0.2553 0.198 Uiso 1 1 calc R . .
C63 C 0.7244(11) 0.3652(8) -0.3041(5) 0.141(9) Uani 1 1 d . . .
C64 C 0.6704(9) 0.3849(7) -0.3218(4) 0.114(7) Uani 1 1 d . . .
H64A H 0.6330 0.3980 -0.3091 0.137 Uiso 1 1 calc R . .
C65 C 0.6694(10) 0.3859(6) -0.3599(5) 0.112(6) Uani 1 1 d . . .
C66 C 0.7256(11) 0.3655(6) -0.3766(5) 0.116(6) Uani 1 1 d . . .
H66A H 0.7270 0.3654 -0.4015 0.139 Uiso 1 1 calc R . .
C67 C 0.7763(10) 0.3464(6) -0.3594(4) 0.112(7) Uani 1 1 d . . .
H67A H 0.8131 0.3334 -0.3727 0.135 Uiso 1 1 calc R . .
C68 C 0.7812(8) 0.3435(6) -0.3214(4) 0.096(6) Uani 1 1 d . . .
C69 C 0.8372(9) 0.3225(7) -0.3024(5) 0.114(7) Uani 1 1 d . . .
C70 C 0.6084(9) 0.4081(6) -0.3767(6) 0.114(7) Uani 1 1 d . . .
H70A H 0.5721 0.4203 -0.3626 0.137 Uiso 1 1 calc R . .
C71 C 0.6045(10) 0.4108(8) -0.4100(7) 0.157(10) Uani 1 1 d . . .
H71A H 0.6433 0.3986 -0.4225 0.189 Uiso 1 1 calc R . .
C72 C 0.4437(10) 0.4734(6) -0.4349(5) 0.118(7) Uani 1 1 d . . .
H72A H 0.4081 0.4876 -0.4217 0.141 Uiso 1 1 calc R . .
C73 C 0.4948(12) 0.4540(7) -0.4164(5) 0.132(7) Uani 1 1 d . . .
H73A H 0.4951 0.4563 -0.3916 0.159 Uiso 1 1 calc R . .
C74 C 0.5467(10) 0.4308(6) -0.4326(6) 0.109(6) Uani 1 1 d . . .
C75 C 0.5472(12) 0.4345(8) -0.4688(5) 0.151(9) Uani 1 1 d . . .
H75A H 0.5869 0.4237 -0.4815 0.181 Uiso 1 1 calc R . .
C76 C 0.4958(11) 0.4520(6) -0.4857(5) 0.120(7) Uani 1 1 d . . .
H76A H 0.4959 0.4499 -0.5105 0.144 Uiso 1 1 calc R . .
O6 O 1.3648(14) 0.4426(8) -0.5347(7) 0.102(9) Uiso 0.50 1 d P . .
C120 C 1.3649(15) 0.4318(9) -0.5494(8) 0.142(10) Uiso 1 1 d . . .
N110 N 1.3805(12) 0.4061(8) -0.5818(7) 0.192(8) Uiso 1 1 d . . .
C121 C 1.365(2) 0.3811(11) -0.6165(9) 0.281(17) Uiso 1 1 d . . .
H12B H 1.3181 0.3898 -0.6260 0.422 Uiso 1 1 calc R . .
H12C H 1.3633 0.3514 -0.6112 0.422 Uiso 1 1 calc R . .
H12D H 1.4025 0.3866 -0.6337 0.422 Uiso 1 1 calc R . .
C122 C 1.4480(19) 0.3781(10) -0.5799(9) 0.268(17) Uiso 1 1 d . . .
H12E H 1.4768 0.3859 -0.5594 0.402 Uiso 1 1 calc R . .
H12F H 1.4767 0.3816 -0.6012 0.402 Uiso 1 1 calc R . .
H12G H 1.4331 0.3490 -0.5778 0.402 Uiso 1 1 calc R . .
C89 C 0.576(3) -0.038(4) 0.076(3) 0.21(5) Uiso 0.25 1 d PD . .
C90 C 0.647(4) -0.087(2) 0.1372(18) 0.10(2) Uiso 0.25 1 d P . .
O11 O 0.702(4) -0.094(2) 0.1186(19) 0.20(3) Uiso 0.25 1 d P . .
C91 C 0.627(17) -0.068(8) 0.073(5) 0.6(3) Uiso 0.25 1 d PD . .
Cl1 Cl 0.1536(10) 0.1287(6) 0.1416(5) 0.320(6) Uiso 1 1 d . . .
O18 O 0.084(2) 0.1392(12) 0.1561(10) 0.377(18) Uiso 1 1 d . . .
O19 O 0.1582(18) 0.0851(11) 0.1311(8) 0.351(16) Uiso 1 1 d D . .
O20 O 0.217(3) 0.1447(17) 0.1673(15) 0.51(3) Uiso 1 1 d . . .
O21 O 0.1765(13) 0.1597(8) 0.1169(6) 0.260(10) Uiso 1 1 d . . .
Cl2 Cl 0.3665(7) -0.0929(4) 0.0867(3) 0.306(5) Uiso 1 1 d D . .
O31 O 0.388(2) -0.1286(9) 0.1022(10) 0.60(4) Uiso 1 1 d D . .
O32 O 0.3239(15) -0.1017(11) 0.0578(7) 0.42(2) Uiso 1 1 d D . .
O33 O 0.4246(14) -0.0695(11) 0.0754(9) 0.45(2) Uiso 1 1 d D . .
O34 O 0.3302(17) -0.0672(10) 0.1097(8) 0.46(2) Uiso 1 1 d D . .
O12 O 1.096(2) -0.1239(14) 0.3276(11) 0.182(18) Uiso 0.50 1 d P . .
C92 C 1.029(3) -0.126(2) 0.3027(17) 0.22(3) Uiso 0.50 1 d PD . .
C93 C 1.081(2) -0.1421(14) 0.3252(11) 0.100(14) Uiso 0.50 1 d P . .
O13 O 1.004(5) -0.1031(13) 0.7600(16) 0.27(2) Uiso 0.50 1 d P . .
C94 C 1.004(3) -0.1520(10) 0.7602(8) 0.105(11) Uiso 0.50 1 d P . .
C95 C 1.0000 -0.1976(5) 0.7500 0.054(4) Uiso 1 2 d S . .
C97 C 0.210(5) 0.026(2) 0.2624(11) 0.13(3) Uiso 0.25 1 d PD . .
C96 C 0.215(4) 0.012(3) 0.3001(14) 0.15(3) Uiso 0.25 1 d PD . .
O14 O 0.136(6) 0.030(3) 0.2531(19) 0.32(5) Uiso 0.25 1 d PD . .
C99 C 0.039(3) -0.012(2) 0.1791(16) 0.22(3) Uiso 0.50 1 d PD . .
C98 C 0.068(3) -0.0292(19) 0.1450(16) 0.21(2) Uiso 0.50 1 d PD . .
O15 O -0.002(3) 0.0160(19) 0.1788(14) 0.30(2) Uiso 0.50 1 d PD . .
O16 O 0.274(4) 0.025(2) 0.162(2) 0.21(3) Uiso 0.25 1 d PD . .
C100 C 0.207(3) 0.012(2) 0.1843(11) 0.10(2) Uiso 0.25 1 d PD . .
C101 C 0.220(3) 0.0015(13) 0.1461(11) 0.14(3) Uiso 0.25 1 d PD . .
C116 C 0.857(7) -0.025(4) 0.102(2) 0.23(5) Uiso 0.25 1 d PD . .
N11 N 0.611(7) -0.080(4) 0.105(4) 0.27(5) Uiso 0.25 1 d PD . .
C103 C 0.915(4) -0.047(2) 0.1166(18) 0.10(2) Uiso 0.25 1 d P . .
O22 O 1.2065(13) 0.2005(8) 0.4694(7) 0.135(9) Uiso 0.50 1 d P . .
C104 C 1.2415(12) 0.1781(8) 0.4986(7) 0.065(7) Uiso 0.50 1 d PD . .
C105 C 1.3036(14) 0.1947(9) 0.5158(7) 0.074(8) Uiso 0.50 1 d P . .
O23 O 0.486(5) -0.008(3) 0.133(2) 0.26(5) Uiso 0.25 1 d PD . .
C106 C 0.475(5) 0.003(3) 0.148(2) 0.11(2) Uiso 0.25 1 d P . .
C107 C 0.431(4) 0.006(4) 0.165(3) 0.21(5) Uiso 0.25 1 d PD . .
O24 O 0.978(3) 0.596(2) 0.244(2) 0.16(3) Uiso 0.25 1 d P . .
C108 C 0.950(7) 0.569(4) 0.268(4) 0.21(5) Uiso 0.25 1 d P . .
C109 C 1.032(6) 0.573(4) 0.263(3) 0.15(4) Uiso 0.25 1 d P . .
O25 O 0.263(4) 0.014(2) 0.371(2) 0.21(3) Uiso 0.25 1 d P . .
C110 C 0.276(3) 0.0157(18) 0.3267(14) 0.073(16) Uiso 0.25 1 d PD . .
C111 C 0.318(4) 0.039(2) 0.337(2) 0.12(2) Uiso 0.25 1 d P . .
O26 O 1.266(5) 0.443(3) 0.277(3) 0.27(4) Uiso 0.25 1 d P . .
C112 C 1.161(4) 0.411(2) 0.2708(18) 0.26(3) Uiso 0.50 1 d PD . .
C113 C 1.206(5) 0.432(3) 0.243(2) 0.16(3) Uiso 0.25 1 d PD . .
O27 O 1.3792(18) 0.1329(10) 0.4388(9) 0.166(11) Uiso 0.50 1 d PD . .
C114 C 1.465(2) 0.1018(16) 0.4772(12) 0.155(17) Uiso 0.50 1 d P . .
C115 C 1.423(3) 0.134(2) 0.4630(15) 0.24(3) Uiso 0.50 1 d PD . .
O101 O 1.0000 -0.064(3) 0.2500 0.27(6) Uiso 0.50 2 d SPD . .
O102 O 0.324(2) 0.0325(14) 0.3026(12) 0.239(17) Uiso 0.50 1 d P . .
O103 O 0.321(4) 0.027(2) 0.3831(19) 0.19(3) Uiso 0.25 1 d P . .
O17 O 0.864(3) -0.0453(15) 0.0665(13) 0.259(19) Uiso 0.50 1 d PD . .
O106 O 1.276(4) 0.0000 0.5000 0.26(3) Uiso 0.50 2 d SP . .
O107 O 1.133(4) 0.121(2) 0.522(2) 0.29(4) Uiso 0.25 1 d PD . .

loop_
_atom_site_aniso_label
_atom_site_aniso_U_11
_atom_site_aniso_U_22
_atom_site_aniso_U_33
_atom_site_aniso_U_23
_atom_site_aniso_U_13
_atom_site_aniso_U_12
Cu1 0.0498(14) 0.206(4) 0.0513(14) 0.000 0.0034(13) 0.000
Cu2 0.0772(18) 0.131(3) 0.112(2) 0.046(2) 0.000 0.000
O1 0.047(6) 0.255(15) 0.061(6) 0.006(8) -0.019(5) -0.015(7)
O2 0.048(6) 0.240(15) 0.057(6) -0.014(8) 0.003(5) -0.002(7)
O3 0.062(8) 0.29(3) 0.061(8) 0.000 -0.002(8) 0.000
O4 0.099(10) 0.193(16) 0.118(11) 0.068(11) -0.012(9) -0.050(10)
O5 0.163(12) 0.239(17) 0.072(7) 0.019(10) 0.037(9) 0.026(11)
N1 0.059(8) 0.155(14) 0.079(9) -0.004(10) -0.028(7) 0.000(9)
N2 0.070(8) 0.162(14) 0.060(8) 0.011(10) 0.023(7) 0.011(10)
N3 0.081(9) 0.066(10) 0.159(13) 0.077(10) 0.031(9) -0.004(8)
N4 0.121(12) 0.131(13) 0.134(14) 0.096(12) -0.024(11) 0.032(11)
C2 0.084(12) 0.21(2) 0.042(9) -0.016(11) -0.045(9) 0.029(15)
C3 0.049(10) 0.20(2) 0.093(14) -0.041(16) -0.031(10) -0.002(13)
C4 0.115(17) 0.20(3) 0.097(15) 0.049(17) 0.016(14) -0.018(16)
C5 0.081(12) 0.30(3) 0.026(8) -0.028(13) -0.036(9) 0.019(17)
C6 0.054(11) 0.20(3) 0.15(2) -0.065(19) -0.004(13) 0.038(14)
C7 0.060(11) 0.19(2) 0.098(15) -0.007(15) -0.010(11) 0.031(13)
C8 0.040(10) 0.20(2) 0.099(15) -0.031(15) 0.021(11) -0.011(12)
C9 0.074(13) 0.24(3) 0.076(13) 0.021(17) 0.021(11) 0.028(15)
C10 0.049(10) 0.20(2) 0.063(11) -0.036(13) 0.004(9) -0.029(13)
C11 0.063(11) 0.23(3) 0.089(13) -0.004(16) 0.001(11) 0.029(13)
C12 0.105(13) 0.20(2) 0.045(9) 0.005(11) 0.025(9) -0.023(14)
C14 0.053(9) 0.166(17) 0.079(11) -0.012(13) -0.003(9) 0.021(10)
C15 0.054(10) 0.150(17) 0.089(13) -0.014(13) -0.002(9) 0.027(12)
C16 0.060(10) 0.21(2) 0.068(10) 0.004(14) -0.023(9) -0.017(12)
C17 0.070(11) 0.25(2) 0.056(10) 0.024(13) 0.026(9) 0.024(16)
C18 0.22(2) 0.30(3) 0.077(12) 0.071(17) -0.036(16) -0.17(3)
C19 0.143(17) 0.28(3) 0.069(11) 0.023(16) -0.047(12) 0.024(19)
C20 0.102(13) 0.27(3) 0.095(13) -0.036(17) 0.018(11) -0.016(17)
C21 0.082(11) 0.20(2) 0.117(14) -0.021(15) 0.006(13) -0.004(15)
C22 0.076(11) 0.106(13) 0.074(11) 0.003(11) -0.034(10) -0.021(9)
C23 0.033(8) 0.130(15) 0.086(12) 0.023(11) 0.001(8) -0.007(9)
C24 0.090(13) 0.21(2) 0.049(10) 0.006(13) -0.024(10) -0.013(13)
C25 0.065(10) 0.190(19) 0.049(10) -0.001(11) 0.007(9) -0.017(13)
C26 0.081(13) 0.22(2) 0.030(9) 0.000(12) 0.011(9) -0.002(15)
C27 0.056(9) 0.18(2) 0.080(12) 0.041(13) 0.035(9) 0.024(10)
C28 0.052(10) 0.190(19) 0.049(10) 0.014(11) -0.015(8) 0.021(12)
C29 0.046(8) 0.208(19) 0.050(9) 0.013(12) 0.002(8) 0.006(10)
C30 0.037(9) 0.28(3) 0.058(10) 0.013(13) -0.019(8) 0.002(12)
C31 0.038(9) 0.26(3) 0.064(11) 0.016(14) -0.029(9) 0.020(12)
C32 0.095(13) 0.20(2) 0.041(9) 0.015(12) -0.010(9) 0.046(14)
C33 0.078(12) 0.26(3) 0.129(18) 0.03(2) 0.055(13) -0.006(15)
C35 0.078(11) 0.19(2) 0.047(9) -0.015(11) 0.018(9) 0.005(13)
C36 0.078(12) 0.18(2) 0.080(12) 0.019(13) 0.012(10) 0.007(14)
C38 0.085(12) 0.22(2) 0.063(10) 0.014(13) 0.053(10) -0.047(14)
C39 0.104(15) 0.17(2) 0.17(2) -0.04(2) 0.017(15) -0.047(18)
C40 0.120(16) 0.26(3) 0.069(12) -0.003(17) 0.027(11) -0.013(19)
C41 0.23(3) 0.060(15) 0.24(3) 0.031(18) -0.11(3) -0.04(2)
C42 0.15(2) 0.077(17) 0.39(5) -0.03(2) 0.07(3) 0.046(17)
C43 0.075(11) 0.113(18) 0.19(2) 0.081(15) 0.028(12) -0.028(11)
C44 0.096(13) 0.085(15) 0.126(16) 0.017(13) 0.014(11) -0.038(12)
C45 0.111(14) 0.130(19) 0.059(10) 0.035(12) 0.020(10) -0.028(13)
C46 0.078(14) 0.19(2) 0.081(14) -0.051(17) -0.020(11) 0.040(17)
C47 0.062(12) 0.23(3) 0.098(15) -0.067(18) -0.021(11) -0.012(16)
C48 0.049(9) 0.16(2) 0.064(10) 0.012(12) -0.023(9) -0.007(13)
C49 0.114(14) 0.126(17) 0.055(10) -0.019(11) -0.026(11) 0.005(14)
C50 0.109(15) 0.19(2) 0.065(11) 0.040(14) 0.015(11) -0.022(16)
C51 0.091(16) 0.21(3) 0.068(14) 0.063(18) -0.022(12) 0.046(19)
C52 0.086(15) 0.20(3) 0.044(10) 0.002(15) -0.012(10) 0.057(17)
C53 0.075(12) 0.16(2) 0.046(10) -0.007(13) -0.008(9) -0.001(14)
C54 0.110(15) 0.117(17) 0.066(12) 0.019(12) 0.001(10) 0.015(13)
C55 0.094(13) 0.22(2) 0.074(11) 0.000(14) 0.017(12) -0.005(17)
C56 0.14(2) 0.19(3) 0.19(2) 0.06(2) 0.091(17) -0.050(19)
C57 0.138(17) 0.24(3) 0.153(19) 0.05(2) -0.021(16) -0.066(19)
C58 0.20(3) 0.34(4) 0.117(19) 0.09(2) 0.007(18) -0.15(3)
C59 0.24(3) 0.44(6) 0.038(11) 0.06(2) -0.036(15) 0.10(3)
C60 0.103(14) 0.26(3) 0.035(10) -0.012(14) -0.035(10) 0.034(17)
C61 0.123(17) 0.24(3) 0.073(13) -0.030(18) -0.008(15) 0.015(18)
C62 0.15(2) 0.21(3) 0.14(2) 0.03(2) 0.016(18) 0.02(2)
C63 0.100(15) 0.26(3) 0.063(13) 0.012(15) -0.020(12) 0.026(16)
C64 0.090(12) 0.20(2) 0.054(11) -0.007(12) -0.009(10) -0.021(13)
C65 0.103(14) 0.122(17) 0.110(16) 0.019(13) 0.008(13) 0.002(12)
C66 0.102(14) 0.137(18) 0.108(15) 0.029(13) 0.014(14) 0.015(13)
C67 0.112(13) 0.18(2) 0.041(10) -0.011(11) -0.016(9) 0.059(14)
C68 0.061(10) 0.137(16) 0.090(13) -0.006(12) 0.032(10) 0.003(10)
C69 0.071(12) 0.18(2) 0.087(14) 0.033(14) -0.021(10) -0.003(12)
C70 0.079(12) 0.136(17) 0.129(17) 0.023(14) -0.055(12) -0.004(11)
C71 0.078(13) 0.20(3) 0.20(2) -0.03(2) -0.053(16) 0.065(14)
C72 0.101(13) 0.155(18) 0.097(14) 0.084(14) -0.020(11) 0.006(12)
C73 0.114(15) 0.17(2) 0.116(15) -0.016(15) -0.027(14) 0.042(16)
C74 0.095(13) 0.107(15) 0.126(17) 0.023(13) 0.023(12) 0.036(11)
C75 0.139(18) 0.24(3) 0.077(14) 0.035(16) 0.009(13) 0.056(18)
C76 0.123(14) 0.136(16) 0.102(13) 0.035(12) -0.019(13) 0.085(14)

loop_
_atom_type_symbol
_atom_type_description
_atom_type_scat_dispersion_real
_atom_type_scat_dispersion_imag
_atom_type_scat_source
C C 0.0033 0.0016 'International Tables Vol C Tables 4.2.6.8 and 6.1.1.4'
H H 0.0000 0.0000 'International Tables Vol C Tables 4.2.6.8 and 6.1.1.4'
N N 0.0061 0.0033 'International Tables Vol C Tables 4.2.6.8 and 6.1.1.4'
O O 0.0106 0.0060 'International Tables Vol C Tables 4.2.6.8 and 6.1.1.4'
Cl Cl 0.1484 0.1585 'International Tables Vol C Tables 4.2.6.8 and 6.1.1.4'
Cu Cu 0.3201 1.2651 'International Tables Vol C Tables 4.2.6.8 and 6.1.1.4'

loop_
_geom_angle_atom_site_label_1
_geom_angle_atom_site_label_2
_geom_angle_atom_site_label_3
_geom_angle
_geom_angle_site_symmetry_1
_geom_angle_site_symmetry_3
_geom_angle_publ_flag
N2 Cu1 N2 173.3(10) 3_656 1_655 ?
N2 Cu1 N1 86.9(5) 3_656 3_756 ?
N2 Cu1 N1 92.8(5) 1_655 3_756 ?
N2 Cu1 N1 92.8(5) 3_656 . ?
N2 Cu1 N1 86.9(5) 1_655 . ?
N1 Cu1 N1 175.5(10) 3_756 . ?
N2 Cu1 O3 93.3(5) 3_656 . ?
N2 Cu1 O3 93.3(5) 1_655 . ?
N1 Cu1 O3 92.2(5) 3_756 . ?
N1 Cu1 O3 92.2(5) . . ?
N3 Cu2 N3 92.1(8) . 4_564 ?
N3 Cu2 N4 87.8(6) . 1_655 ?
N3 Cu2 N4 178.9(8) 4_564 1_655 ?
N3 Cu2 N4 178.9(8) . 4_664 ?
N3 Cu2 N4 87.8(6) 4_564 4_664 ?
N4 Cu2 N4 92.3(9) 1_655 4_664 ?
N3 Cu2 O6 90.6(8) . 4_564 ?
N3 Cu2 O6 90.1(8) 4_564 4_564 ?
N4 Cu2 O6 88.8(9) 1_655 4_564 ?
N4 Cu2 O6 90.5(9) 4_664 4_564 ?
N3 Cu2 O6 90.1(8) . . ?
N3 Cu2 O6 90.6(8) 4_564 . ?
N4 Cu2 O6 90.5(9) 1_655 . ?
N4 Cu2 O6 88.8(9) 4_664 . ?
O6 Cu2 O6 179.0(13) 4_564 . ?
C13 O1 C18 116.5(14) . . ?
C21 O2 C31 115.2(12) . . ?
C51 O4 C56 112(2) . . ?
C60 O5 C59 115.0(15) . . ?
C1 N1 C5 121.5(14) . . ?
C1 N1 Cu1 121.0(14) . . ?
C5 N1 Cu1 117.5(12) . . ?
C34 N2 C38 119.9(14) . . ?
C34 N2 Cu1 124.0(13) . 1_455 ?
C38 N2 Cu1 116.1(11) . 1_455 ?
C39 N3 C43 113.9(16) . . ?
C39 N3 Cu2 122.6(14) . . ?
C43 N3 Cu2 123.4(13) . . ?
C72 N4 C76 109.9(14) . . ?
C72 N4 Cu2 132.2(15) . 1_455 ?
C76 N4 Cu2 117.9(13) . 1_455 ?
N1 C1 C2 116.8(18) . . ?
C3 C2 C1 119.3(19) . . ?
C4 C3 C2 122.0(18) . . ?
C4 C3 C6 123(2) . . ?
C2 C3 C6 114(2) . . ?
C3 C4 C5 122(2) . . ?
C4 C5 N1 118(2) . . ?
C7 C6 C3 124(2) . . ?
C6 C7 C8 124(2) . . ?
C9 C8 C17 121.3(19) . . ?
C9 C8 C7 120(2) . . ?
C17 C8 C7 118(2) . . ?
C8 C9 C10 119(2) . . ?
C9 C10 C15 124(2) . . ?
C9 C10 C11 116(2) . . ?
C15 C10 C11 119.8(17) . . ?
C12 C11 C10 118.0(19) . . ?
C11 C12 C13 120.4(19) . . ?
C14 C13 O1 120.3(18) . . ?
C14 C13 C12 120.9(19) . . ?
O1 C13 C12 118.3(19) . . ?
C13 C14 C15 118.3(19) . . ?
C13 C14 C22 122.6(15) . . ?
C15 C14 C22 118.8(17) . . ?
C10 C15 C16 118.4(16) . . ?
C10 C15 C14 122(2) . . ?
C16 C15 C14 119.1(17) . . ?
C17 C16 C15 116.2(18) . . ?
C16 C17 C8 120.3(19) . . ?
O1 C18 C19 99.1(14) . . ?
O2 C21 C20 104.0(14) . . ?
C31 C22 C23 116.8(15) . . ?
C31 C22 C14 115.9(16) . . ?
C23 C22 C14 127.0(16) . . ?
C28 C23 C22 119.7(16) . . ?
C28 C23 C24 118.5(14) . . ?
C22 C23 C24 121.8(16) . . ?
C25 C24 C23 117.9(17) . . ?
C24 C25 C26 126.7(17) . . ?
C27 C26 C25 117.3(15) . . ?
C27 C26 C32 114.5(19) . . ?
C25 C26 C32 128.0(19) . . ?
C26 C27 C28 122.7(18) . . ?
C23 C28 C29 123.5(15) . . ?
C23 C28 C27 116.8(17) . . ?
C29 C28 C27 119.7(17) . . ?
C28 C29 C30 119.8(16) . . ?
C31 C30 C29 113.9(17) . . ?
C22 C31 C30 126.2(15) . . ?
C22 C31 O2 115.7(17) . . ?
C30 C31 O2 117.9(17) . . ?
C33 C32 C26 122(2) . . ?
C32 C33 C36 120(2) . . ?
N2 C34 C35 123.6(16) . . ?
C36 C35 C34 116.6(16) . . ?
C35 C36 C37 120.0(15) . . ?
C35 C36 C33 126(2) . . ?
C37 C36 C33 114(2) . . ?
C38 C37 C36 120.9(19) . . ?
C37 C38 N2 118.7(18) . . ?
N3 C39 C40 121(2) . . ?
C41 C40 C39 125(3) . . ?
C40 C41 C44 123(3) . . ?
C40 C41 C42 113(3) . . ?
C44 C41 C42 124(2) . . ?
C43 C42 C41 117(2) . . ?
C42 C43 N3 130.0(19) . . ?
C45 C44 C41 131(2) . . ?
C44 C45 C46 134(2) . . ?
C55 C46 C47 118(2) . . ?
C55 C46 C45 116(2) . . ?
C47 C46 C45 125(2) . . ?
C48 C47 C46 122(2) . . ?
C47 C48 C49 121(2) . . ?
C47 C48 C53 119(2) . . ?
C49 C48 C53 119.4(19) . . ?
C50 C49 C48 124(2) . . ?
C49 C50 C51 119(2) . . ?
O4 C51 C52 116(3) . . ?
O4 C51 C50 127(3) . . ?
C52 C51 C50 117(2) . . ?
C51 C52 C53 131(2) . . ?
C51 C52 C69 116(2) . . ?
C53 C52 C69 113(2) . . ?
C54 C53 C52 133(2) . . ?
C54 C53 C48 117.9(19) . . ?
C52 C53 C48 110(2) . . ?
C53 C54 C55 121(2) . . ?
C46 C55 C54 121(2) . . ?
O4 C56 C57 111(2) . . ?
C58 C59 O5 116(3) . . ?
O5 C60 C61 129.3(18) . . ?
O5 C60 C69 106.1(19) . . ?
C61 C60 C69 124(2) . . ?
C62 C61 C60 121(2) . . ?
C61 C62 C63 121(2) . . ?
C64 C63 C62 120(2) . . ?
C64 C63 C68 122.9(18) . . ?
C62 C63 C68 118(2) . . ?
C63 C64 C65 121.0(18) . . ?
C66 C65 C64 116.0(18) . . ?
C66 C65 C70 127.2(19) . . ?
C64 C65 C70 116.8(19) . . ?
C67 C66 C65 122.4(19) . . ?
C66 C67 C68 125.3(17) . . ?
C69 C68 C63 122.3(16) . . ?
C69 C68 C67 125.2(15) . . ?
C63 C68 C67 112.4(16) . . ?
C60 C69 C68 113.3(18) . . ?
C60 C69 C52 124.6(17) . . ?
C68 C69 C52 121.7(16) . . ?
C71 C70 C65 120(2) . . ?
C70 C71 C74 129(2) . . ?
N4 C72 C73 127(2) . . ?
C72 C73 C74 121.4(19) . . ?
C73 C74 C75 114.0(18) . . ?
C73 C74 C71 118.3(19) . . ?
C75 C74 C71 126.6(19) . . ?
C76 C75 C74 122.3(19) . . ?
C75 C76 N4 124.2(17) . . ?
C120 O6 Cu2 157(5) . . ?
O6 C120 N110 169(5) . . ?
C120 N110 C122 116(2) . . ?
C120 N110 C121 158(3) . . ?
C122 N110 C121 84(2) . . ?
C91 C89 N11 45(5) . . ?
O11 C90 N11 86(7) . . ?
N11 C91 C89 87(10) . . ?
O21 Cl1 O18 111(2) . . ?
O21 Cl1 O19 118(2) . . ?
O18 Cl1 O19 112(3) . . ?
O21 Cl1 O20 88(2) . . ?
O18 Cl1 O20 110(3) . . ?
O19 Cl1 O20 115(3) . . ?
O31 Cl2 O34 112.1(16) . . ?
O31 Cl2 O32 109.8(16) . . ?
O34 Cl2 O32 110.4(16) . . ?
O31 Cl2 O33 111.7(17) . . ?
O34 Cl2 O33 104.7(15) . . ?
O32 Cl2 O33 108.0(15) . . ?
C93 O12 C92 63(6) . . ?
C93 C92 O12 25(3) . . ?
O12 C93 C92 92(7) . . ?
O13 O13 C94 90(3) 3_756 . ?
O13 O13 C94 63(2) 3_756 3_756 ?
C94 O13 C94 27(2) . 3_756 ?
C94 C94 C95 74.8(12) 3_756 . ?
C94 C94 O13 90(3) 3_756 . ?
C95 C94 O13 164(3) . . ?
C94 C94 O13 63(2) 3_756 3_756 ?
C95 C94 O13 138(3) . 3_756 ?
O13 C94 O13 26(4) . 3_756 ?
C94 C95 C94 30(2) . 3_756 ?
O14 C97 C96 109(6) . . ?
C97 C96 C110 131(6) . . ?
O15 C99 C98 120(7) . . ?
C101 O16 C100 61(3) . . ?
C101 C100 O16 54(3) . . ?
O16 C101 C100 65(4) . . ?
C103 C116 O17 94(7) . . ?
C91 N11 C90 138(10) . . ?
C91 N11 C89 47(5) . . ?
C90 N11 C89 142(10) . . ?
C105 C104 O22 121(2) . . ?
C106 O23 C107 24(10) . . ?
O23 C106 C107 139(10) . . ?
C106 C107 O23 16(8) . . ?
O24 O24 C109 111(10) 3_755 3_755 ?
O24 O24 C108 92(10) 3_755 . ?
C109 O24 C108 63(10) 3_755 . ?
O24 O24 C108 54(8) 3_755 3_755 ?
C109 O24 C108 66(10) 3_755 3_755 ?
C108 O24 C108 98(10) . 3_755 ?
O24 O24 C109 32(5) 3_755 . ?
C109 O24 C109 82(10) 3_755 . ?
C108 O24 C109 67(6) . . ?
C108 O24 C109 46(5) 3_755 . ?
C109 C108 O24 36(7) 3_755 . ?
C109 C108 O24 57(9) 3_755 3_755 ?
O24 C108 O24 33(6) . 3_755 ?
C109 C108 C109 67(10) 3_755 . ?
O24 C108 C109 59(8) . . ?
O24 C108 C109 29(5) 3_755 . ?
O24 C109 C108 81(10) 3_755 3_755 ?
O24 C109 C108 85(10) 3_755 . ?
C108 C109 C108 111(10) 3_755 . ?
O24 C109 O24 37(8) 3_755 . ?
C108 C109 O24 77(10) 3_755 . ?
C108 C109 O24 54(6) . . ?
O24 C109 C109 66(10) 3_755 3_755 ?
C108 C109 C109 66(9) 3_755 3_755 ?
C108 C109 C109 47(6) . 3_755 ?
O24 C109 C109 31(5) . 3_755 ?
O103 O25 C110 104(7) . . ?
O103 O25 C111 69(6) . . ?
C110 O25 C111 38(3) . . ?
C111 C110 O102 63(5) . . ?
C111 C110 C96 142(7) . . ?
O102 C110 C96 94(5) . . ?
C111 C110 O25 76(6) . . ?
O102 C110 O25 138(5) . . ?
C96 C110 O25 124(5) . . ?
C110 C111 O102 67(5) . . ?
C110 C111 O103 104(7) . . ?
O102 C111 O103 159(7) . . ?
C110 C111 O25 66(5) . . ?
O102 C111 O25 133(7) . . ?
O103 C111 O25 41(3) . . ?
C112 C113 O26 86(6) . . ?
O27 C115 C114 129(7) . . ?
C110 O102 C111 50(4) . . ?
O25 O103 C111 71(6) . . ?

loop_
_geom_bond_atom_site_label_1
_geom_bond_atom_site_label_2
_geom_bond_distance
_geom_bond_site_symmetry_2
_geom_bond_publ_flag
Cu1 N2 2.018(11) 3_656 ?
Cu1 N2 2.018(11) 1_655 ?
Cu1 N1 2.030(11) 3_756 ?
Cu1 N1 2.030(11) . ?
Cu1 O3 2.30(2) . ?
Cu2 N3 1.942(12) . ?
Cu2 N3 1.942(12) 4_564 ?
Cu2 N4 1.974(13) 1_655 ?
Cu2 N4 1.974(13) 4_664 ?
Cu2 O6 2.28(3) 4_564 ?
Cu2 O6 2.28(3) . ?
O1 C13 1.35(2) . ?
O1 C18 1.503(19) . ?
O2 C21 1.415(18) . ?
O2 C31 1.421(17) . ?
O4 C51 1.32(2) . ?
O4 C56 1.39(3) . ?
O5 C60 1.37(2) . ?
O5 C59 1.60(2) . ?
N1 C1 1.34(2) . ?
N1 C5 1.44(2) . ?
N2 C34 1.378(19) . ?
N2 C38 1.37(2) . ?
N2 Cu1 2.018(11) 1_455 ?
N3 C39 1.27(2) . ?
N3 C43 1.37(2) . ?
N4 C72 1.32(2) . ?
N4 C76 1.46(2) . ?
N4 Cu2 1.974(13) 1_455 ?
C1 C2 1.46(2) . ?
C2 C3 1.35(3) . ?
C3 C4 1.32(3) . ?
C3 C6 1.62(3) . ?
C4 C5 1.34(2) . ?
C6 C7 1.31(3) . ?
C7 C8 1.53(2) . ?
C8 C9 1.31(3) . ?
C8 C17 1.50(3) . ?
C9 C10 1.35(2) . ?
C10 C15 1.39(2) . ?
C10 C11 1.46(3) . ?
C11 C12 1.41(2) . ?
C12 C13 1.54(2) . ?
C13 C14 1.30(2) . ?
C14 C15 1.52(2) . ?
C14 C22 1.51(2) . ?
C15 C16 1.49(2) . ?
C16 C17 1.358(19) . ?
C18 C19 1.64(2) . ?
C20 C21 1.60(2) . ?
C22 C31 1.40(2) . ?
C22 C23 1.406(19) . ?
C23 C28 1.37(2) . ?
C23 C24 1.49(2) . ?
C24 C25 1.30(2) . ?
C25 C26 1.36(2) . ?
C26 C27 1.32(2) . ?
C26 C32 1.50(2) . ?
C27 C28 1.487(19) . ?
C28 C29 1.38(2) . ?
C29 C30 1.457(18) . ?
C30 C31 1.40(3) . ?
C32 C33 1.27(3) . ?
C33 C36 1.559(16) . ?
C34 C35 1.38(2) . ?
C35 C36 1.38(2) . ?
C36 C37 1.44(2) . ?
C37 C38 1.37(2) . ?
C39 C40 1.540(17) . ?
C40 C41 1.28(3) . ?
C41 C44 1.43(3) . ?
C41 C42 1.51(4) . ?
C42 C43 1.35(3) . ?
C44 C45 1.17(2) . ?
C45 C46 1.47(3) . ?
C46 C55 1.37(2) . ?
C46 C47 1.45(3) . ?
C47 C48 1.35(2) . ?
C48 C49 1.47(2) . ?
C48 C53 1.49(2) . ?
C49 C50 1.35(2) . ?
C50 C51 1.44(3) . ?
C51 C52 1.36(3) . ?
C52 C53 1.46(3) . ?
C52 C69 1.54(2) . ?
C53 C54 1.39(2) . ?
C54 C55 1.40(2) . ?
C56 C57 1.49(2) . ?
C58 C59 1.38(4) . ?
C60 C61 1.36(3) . ?
C60 C69 1.41(2) . ?
C61 C62 1.33(3) . ?
C62 C63 1.40(3) . ?
C63 C64 1.37(2) . ?
C63 C68 1.43(2) . ?
C64 C65 1.46(2) . ?
C65 C66 1.39(2) . ?
C65 C70 1.49(2) . ?
C66 C67 1.31(2) . ?
C67 C68 1.46(2) . ?
C68 C69 1.44(2) . ?
C70 C71 1.28(3) . ?
C71 C74 1.52(3) . ?
C72 C73 1.34(2) . ?
C73 C74 1.37(2) . ?
C74 C75 1.39(2) . ?
C75 C76 1.29(2) . ?
O6 C120 0.66(4) . ?
C120 N110 1.52(3) . ?
N110 C122 1.55(3) . ?
N110 C121 1.58(4) . ?
C89 C91 1.37(3) . ?
C89 N11 1.85(17) . ?
C90 O11 1.27(8) . ?
C90 N11 1.43(13) . ?
C91 N11 1.31(4) . ?
Cl1 O21 1.44(2) . ?
Cl1 O18 1.45(4) . ?
Cl1 O19 1.46(3) . ?
Cl1 O20 1.62(5) . ?
Cl2 O31 1.354(17) . ?
Cl2 O34 1.383(17) . ?
Cl2 O32 1.387(16) . ?
Cl2 O33 1.388(17) . ?
O12 C93 0.66(6) . ?
O12 C92 1.56(7) . ?
C92 C93 1.39(7) . ?
O13 O13 0.78(12) 3_756 ?
O13 C94 1.58(4) . ?
O13 C94 1.76(5) 3_756 ?
C94 C94 0.80(6) 3_756 ?
C94 C95 1.52(3) . ?
C94 O13 1.76(5) 3_756 ?
C95 C94 1.52(3) 3_756 ?
C97 O14 1.42(12) . ?
C97 C96 1.52(2) . ?
C96 C110 1.52(2) . ?
C99 O15 1.20(2) . ?
C99 C98 1.51(2) . ?
O16 C101 1.41(8) . ?
O16 C100 1.56(8) . ?
C100 C101 1.51(2) . ?
C116 C103 1.41(13) . ?
C116 O17 1.51(2) . ?
O22 C104 1.48(3) . ?
C104 C105 1.43(3) . ?
O23 C106 0.71(12) . ?
O23 C107 1.66(12) . ?
C106 C107 1.05(11) . ?
O24 O24 0.93(13) 3_755 ?
O24 C109 0.82(11) 3_755 ?
O24 C108 1.36(14) . ?
O24 C108 1.68(15) 3_755 ?
O24 C109 1.44(11) . ?
C108 C109 1.24(14) 3_755 ?
C108 O24 1.68(15) 3_755 ?
C108 C109 1.54(14) . ?
C109 O24 0.82(12) 3_755 ?
C109 C108 1.24(14) 3_755 ?
C109 C109 1.6(2) 3_755 ?
O25 O103 1.25(9) . ?
O25 C110 1.70(9) . ?
O25 C111 1.81(10) . ?
C110 C111 1.16(8) . ?
C110 O102 1.39(6) . ?
C111 O102 1.34(8) . ?
C111 O103 1.78(10) . ?
O26 C113 1.72(11) . ?
C112 C113 1.51(2) . ?
O27 C115 1.24(2) . ?
C114 C115 1.41(7) . ?
